data_7704248
loop_
_publ_author_name
'Mikhalyova, Elena A.'
'Zeller, Matthias'
'Jasinski, Jerry P.'
'Butcher, Raymond J.'
'Carrella, Luca M.'
'Sedykh, Alexander E.'
'Gavrilenko, Konstantin S.'
'Smola, Sergey S.'
'Frasso, Michael'
'Cazorla, Sebastian Calderon'
'Perera, Kuluni'
'Shi, Anni'
'Ranjbar, Habib G.'
'Smith, Casey'
'Deac, Alexandru'
'Liu, Youlin'
'McGee, Sean M.'
'Dotsenko, Vladimir P.'
'Kumke, Michael U.'
'M\"uller-Buschbaum, Klaus'
'Rentschler, Eva'
'Addison, Anthony W.'
'Pavlishchuk, Vitaly V.'

_publ_section_title
;
 Combination of single-molecule magnet behaviour and luminescence
 properties in a new series of lanthanide complexes with
 tris(pyrazolyl)borate and oligo(\b-diketonate) ligands.
;
_journal_issue 23
_journal_name_full 'Dalton transactions (Cambridge, England : 2003)'
_journal_page_first 7774
_journal_page_last 7789
_journal_paper_doi 10.1039/d0dt00600a
_journal_volume 49
_journal_year 2020
_chemical_formula_moiety 'C52 H56 B4 Eu2 N24 O4, 2(C H2 Cl2)'
_chemical_formula_sum 'C54 H60 B4 Cl4 Eu2 N24 O4'
_chemical_formula_weight 1598.22
_space_group_crystal_system monoclinic
_space_group_IT_number 14
_space_group_name_Hall '-P 2ybc'
_space_group_name_H-M_alt 'P 1 21/c 1'
_atom_sites_solution_hydrogens geom
_atom_sites_solution_primary direct
_atom_sites_solution_secondary difmap
_audit_creation_method SHELXL-2012
_audit_update_record
;
2020-01-23 deposited with the CCDC.	2020-04-30 downloaded from the CCDC.
;
_cell_angle_alpha 90
_cell_angle_beta 100.683(3)
_cell_angle_gamma 90
_cell_formula_units_Z 2
_cell_length_a 18.094(3)
_cell_length_b 7.9885(12)
_cell_length_c 22.585(4)
_cell_measurement_reflns_used 3161
_cell_measurement_temperature 100(2)
_cell_measurement_theta_max 30.0339
_cell_measurement_theta_min 2.3367
_cell_volume 3207.9(9)
_computing_cell_refinement 'SAINT V8.18C (Bruker, 2012)'
_computing_data_collection 'Apex2  v2012.4-3 (Bruker, 2012)'
_computing_data_reduction 'SAINT V8.18C (Bruker, 2012)'
_computing_molecular_graphics 'Shelxtl (Bruker, 2003)'
_computing_publication_material 'Shelxtl (Bruker, 2003)'
_computing_structure_refinement
;  
SHELXL-2012 (Sheldrick, 2012), 
SHELXLE Rev609 (H\"ubschle et al., 2011)
;
_computing_structure_solution 'SHELXS-97 (Sheldrick, 2008)'
_diffrn_ambient_temperature 100(2)
_diffrn_measured_fraction_theta_full 0.997
_diffrn_measured_fraction_theta_max 0.963
_diffrn_measurement_device_type 'Bruker AXS SMART APEX CCD diffractometer'
_diffrn_measurement_method 'omega and phi scans'
_diffrn_radiation_type MoK\a
_diffrn_radiation_wavelength 0.71073
_diffrn_reflns_av_R_equivalents 0.0507
_diffrn_reflns_av_unetI/netI 0.0899
_diffrn_reflns_Laue_measured_fraction_full 0.997
_diffrn_reflns_Laue_measured_fraction_max 0.963
_diffrn_reflns_limit_h_max 20
_diffrn_reflns_limit_h_min -25
_diffrn_reflns_limit_k_max 7
_diffrn_reflns_limit_k_min -11
_diffrn_reflns_limit_l_max 31
_diffrn_reflns_limit_l_min -32
_diffrn_reflns_number 18327
_diffrn_reflns_point_group_measured_fraction_full 0.997
_diffrn_reflns_point_group_measured_fraction_max 0.963
_diffrn_reflns_theta_full 25.242
_diffrn_reflns_theta_max 30.572
_diffrn_reflns_theta_min 1.145
_diffrn_source 'fine focus sealed tube'
_exptl_absorpt_coefficient_mu 2.169
_exptl_absorpt_correction_T_max 0.7461
_exptl_absorpt_correction_T_min 0.6265
_exptl_absorpt_correction_type multi-scan
_exptl_absorpt_process_details 'Apex2  v2012.4-3 (Bruker, 2012)'
_exptl_crystal_colour colourless
_exptl_crystal_density_diffrn 1.655
_exptl_crystal_description rod
_exptl_crystal_F_000 1596
_exptl_crystal_size_max 0.230
_exptl_crystal_size_mid 0.050
_exptl_crystal_size_min 0.040
_refine_diff_density_max 1.606
_refine_diff_density_min -1.450
_refine_diff_density_rms 0.171
_refine_ls_extinction_method none
_refine_ls_goodness_of_fit_ref 1.005
_refine_ls_hydrogen_treatment constr
_refine_ls_matrix_type full
_refine_ls_number_parameters 417
_refine_ls_number_reflns 9502
_refine_ls_number_restraints 0
_refine_ls_restrained_S_all 1.005
_refine_ls_R_factor_all 0.0928
_refine_ls_R_factor_gt 0.0443
_refine_ls_shift/su_max 0.000
_refine_ls_shift/su_mean 0.000
_refine_ls_structure_factor_coef Fsqd
_refine_ls_weighting_details
;
 w=1/[\s^2^(Fo^2^)+(0.0338P)^2^+0.0800P]
 where P=(Fo^2^+2Fc^2^)/3
;
_refine_ls_weighting_scheme calc
_refine_ls_wR_factor_gt 0.0854
_refine_ls_wR_factor_ref 0.1008
_reflns_Friedel_coverage 0.000
_reflns_number_gt 5712
_reflns_number_total 9502
_reflns_threshold_expression 'I > 2\s(I)'
_cod_data_source_file d0dt00600a4.cif
_cod_data_source_block 13mz038_0m
_cod_depositor_comments 'Adding full bibliography for 7704247--7704266.cif.'
_cod_original_cell_volume 3208.0(9)
_cod_original_sg_symbol_H-M 'P 21/c'
_cod_database_code 7704248
_shelx_space_group_comment
;
The symmetry employed for this shelxl refinement is uniquely defined
by the following loop, which should always be used as a source of
symmetry information in preference to the above space-group names.
They are only intended as comments.
;
_shelx_estimated_absorpt_t_min 0.635
_shelx_estimated_absorpt_t_max 0.918
_shelxl_version_number 2012-9

loop_
_space_group_symop_operation_xyz
'x, y, z'
'-x, y+1/2, -z+1/2'
'-x, -y, -z'
'x, -y-1/2, z-1/2'

loop_
_atom_site_label
_atom_site_type_symbol
_atom_site_fract_x
_atom_site_fract_y
_atom_site_fract_z
_atom_site_U_iso_or_equiv
_atom_site_adp_type
_atom_site_occupancy
_atom_site_site_symmetry_order
_atom_site_calc_flag
_atom_site_refinement_flags_posn
_atom_site_refinement_flags_adp
_atom_site_refinement_flags_occupancy
_atom_site_disorder_assembly
_atom_site_disorder_group
O1 O 0.30350(17) 0.4800(3) 0.13330(14) 0.0140(6) Uani 1 1 d . . . . .
N1 N 0.1356(2) 0.3477(4) 0.20274(17) 0.0148(8) Uani 1 1 d . . . . .
B1 B 0.0514(3) 0.1876(6) 0.1181(2) 0.0154(10) Uani 1 1 d . . . . .
H1A H -0.0039 0.1710 0.1046 0.018 Uiso 1 1 calc R U . . .
C1 C 0.1257(3) 0.4299(6) 0.2523(2) 0.0205(10) Uani 1 1 d . . . . .
H1 H 0.1648 0.4837 0.2795 0.025 Uiso 1 1 calc R U . . .
Cl1 Cl 0.21161(12) -0.21884(16) -0.01755(7) 0.0548(5) Uani 1 1 d . . . . .
Eu1 Eu 0.25448(2) 0.24545(3) 0.17153(2) 0.01027(6) Uani 1 1 d . . . . .
O2 O 0.31218(17) 0.1649(4) 0.09136(14) 0.0143(7) Uani 1 1 d . . . . .
N2 N 0.0661(2) 0.2906(4) 0.17641(17) 0.0152(8) Uani 1 1 d . . . . .
C2 C 0.0511(3) 0.4265(6) 0.2588(2) 0.0267(12) Uani 1 1 d . . . . .
H2 H 0.0295 0.4758 0.2899 0.032 Uiso 1 1 calc R U . . .
Cl2 Cl 0.17819(11) 0.07574(19) -0.09077(7) 0.0505(5) Uani 1 1 d . . . . .
B2 B 0.3584(3) 0.1894(6) 0.3275(2) 0.0135(10) Uani 1 1 d . . . . .
H2A H 0.3872 0.1747 0.3694 0.016 Uiso 1 1 calc R U . . .
C3 C 0.0152(3) 0.3358(6) 0.2102(2) 0.0237(11) Uani 1 1 d . . . . .
H3 H -0.0369 0.3094 0.2017 0.028 Uiso 1 1 calc R U . . .
N3 N 0.1585(2) 0.3245(4) 0.07760(17) 0.0136(8) Uani 1 1 d . . . . .
C4 C 0.1681(3) 0.3940(5) 0.0256(2) 0.0176(10) Uani 1 1 d . . . . .
H4 H 0.2147 0.4359 0.0182 0.021 Uiso 1 1 calc R U . . .
N4 N 0.0839(2) 0.2837(4) 0.06914(17) 0.0145(8) Uani 1 1 d . . . . .
C5 C 0.1011(3) 0.3967(6) -0.0161(2) 0.0246(11) Uani 1 1 d . . . . .
H5 H 0.0932 0.4391 -0.0560 0.030 Uiso 1 1 calc R U . . .
N5 N 0.1680(2) -0.0003(4) 0.13585(16) 0.0138(8) Uani 1 1 d . . . . .
C6 C 0.0492(3) 0.3255(6) 0.0128(2) 0.0201(10) Uani 1 1 d . . . . .
H6 H -0.0024 0.3082 -0.0038 0.024 Uiso 1 1 calc R U . . .
N6 N 0.0915(2) 0.0153(4) 0.12610(17) 0.0142(8) Uani 1 1 d . . . . .
C7 C 0.1816(3) -0.1650(5) 0.1339(2) 0.0155(9) Uani 1 1 d . . . . .
H7 H 0.2304 -0.2130 0.1389 0.019 Uiso 1 1 calc R U . . .
N7 N 0.2373(2) 0.0751(5) 0.26646(16) 0.0154(8) Uani 1 1 d . . . . .
N8 N 0.2824(2) 0.0980(4) 0.32116(16) 0.0138(8) Uani 1 1 d . . . . .
C8 C 0.1153(2) -0.2559(6) 0.1236(2) 0.0195(9) Uani 1 1 d . . . . .
H8 H 0.1098 -0.3740 0.1205 0.023 Uiso 1 1 calc R U . . .
C9 C 0.0594(3) -0.1381(6) 0.1188(2) 0.0177(10) Uani 1 1 d . . . . .
H9 H 0.0069 -0.1604 0.1116 0.021 Uiso 1 1 calc R U . . .
N9 N 0.3067(2) 0.4331(4) 0.26053(16) 0.0134(8) Uani 1 1 d . . . . .
C10 C 0.1778(3) -0.0110(6) 0.2777(2) 0.0210(10) Uani 1 1 d . . . . .
H10 H 0.1364 -0.0446 0.2477 0.025 Uiso 1 1 calc R U . . .
N10 N 0.3447(2) 0.3777(4) 0.31427(16) 0.0130(8) Uani 1 1 d . . . . .
C11 C 0.1845(3) -0.0444(6) 0.3384(2) 0.0237(11) Uani 1 1 d . . . . .
H11 H 0.1503 -0.1036 0.3579 0.028 Uiso 1 1 calc R U . . .
N11 N 0.3813(2) 0.1278(4) 0.22112(17) 0.0139(8) Uani 1 1 d . . . . .
C12 C 0.2514(3) 0.0268(5) 0.3642(2) 0.0174(10) Uani 1 1 d . . . . .
H12 H 0.2725 0.0257 0.4059 0.021 Uiso 1 1 calc R U . . .
N12 N 0.4034(2) 0.1128(4) 0.28216(16) 0.0129(8) Uani 1 1 d . . . . .
C13 C 0.3074(3) 0.6013(6) 0.2641(2) 0.0184(10) Uani 1 1 d . . . . .
H13 H 0.2851 0.6741 0.2326 0.022 Uiso 1 1 calc R U . . .
C14 C 0.3452(3) 0.6535(6) 0.3200(2) 0.0198(10) Uani 1 1 d . . . . .
H14 H 0.3534 0.7653 0.3341 0.024 Uiso 1 1 calc R U . . .
C15 C 0.3683(3) 0.5089(6) 0.3508(2) 0.0194(10) Uani 1 1 d . . . . .
H15 H 0.3960 0.5021 0.3908 0.023 Uiso 1 1 calc R U . . .
C16 C 0.4350(2) 0.0489(5) 0.1978(2) 0.0158(9) Uani 1 1 d . . . . .
H16 H 0.4354 0.0405 0.1559 0.019 Uiso 1 1 calc R U . . .
C17 C 0.4899(2) -0.0190(6) 0.2426(2) 0.0184(11) Uani 1 1 d . . . . .
H17 H 0.5332 -0.0813 0.2379 0.022 Uiso 1 1 calc R U . . .
C18 C 0.4674(3) 0.0247(5) 0.2956(2) 0.0176(10) Uani 1 1 d . . . . .
H18 H 0.4929 -0.0029 0.3350 0.021 Uiso 1 1 calc R U . . .
C19 C 0.3815(3) 0.6926(5) 0.1099(2) 0.0177(10) Uani 1 1 d . . . . .
H19A H 0.4295 0.7018 0.0960 0.027 Uiso 1 1 calc R U . . .
H19B H 0.3884 0.7262 0.1523 0.027 Uiso 1 1 calc R U . . .
H19C H 0.3442 0.7658 0.0856 0.027 Uiso 1 1 calc R U . . .
C20 C 0.3545(2) 0.5152(5) 0.10357(19) 0.0124(9) Uani 1 1 d . . . . .
C21 C 0.3829(2) 0.3981(5) 0.06650(19) 0.0118(9) Uani 1 1 d . . . . .
C22 C 0.3573(2) 0.2297(5) 0.06038(18) 0.0131(9) Uani 1 1 d . . . . .
C23 C 0.3810(3) 0.1161(6) 0.0140(2) 0.0202(10) Uani 1 1 d . . . . .
H23A H 0.3397 0.0399 -0.0020 0.030 Uiso 1 1 calc R U . . .
H23B H 0.4250 0.0508 0.0328 0.030 Uiso 1 1 calc R U . . .
H23C H 0.3938 0.1835 -0.0189 0.030 Uiso 1 1 calc R U . . .
C24 C 0.4432(2) 0.4510(5) 0.0320(2) 0.0132(9) Uani 1 1 d . . . . .
C25 C 0.5138(2) 0.3792(5) 0.04367(19) 0.0126(9) Uani 1 1 d . . . . .
H25 H 0.5241 0.2950 0.0738 0.015 Uiso 1 1 calc R U . . .
C26 C 0.5702(3) 0.4259(5) 0.01283(19) 0.0151(9) Uani 1 1 d . . . . .
H26 H 0.6182 0.3740 0.0222 0.018 Uiso 1 1 calc R U . . .
C27 C 0.1733(3) -0.0169(6) -0.0215(2) 0.0265(12) Uani 1 1 d . . . . .
H27A H 0.1201 -0.0227 -0.0165 0.032 Uiso 1 1 calc R U . . .
H27B H 0.2012 0.0525 0.0115 0.032 Uiso 1 1 calc R U . . .

loop_
_atom_site_aniso_label
_atom_site_aniso_U_11
_atom_site_aniso_U_22
_atom_site_aniso_U_33
_atom_site_aniso_U_23
_atom_site_aniso_U_13
_atom_site_aniso_U_12
O1 0.0185(16) 0.0126(15) 0.0134(16) 0.0005(12) 0.0092(13) -0.0004(13)
N1 0.016(2) 0.0168(19) 0.0117(19) 0.0005(15) 0.0037(15) 0.0024(15)
B1 0.016(3) 0.014(2) 0.016(3) -0.001(2) 0.006(2) 0.001(2)
C1 0.026(3) 0.022(3) 0.015(2) -0.0023(19) 0.008(2) 0.002(2)
Cl1 0.1166(16) 0.0196(8) 0.0262(8) -0.0015(5) 0.0074(9) 0.0049(8)
Eu1 0.01210(9) 0.01260(10) 0.00727(9) 0.00059(10) 0.00481(6) -0.00078(11)
O2 0.0197(17) 0.0111(15) 0.0143(16) 0.0012(12) 0.0089(13) -0.0017(12)
N2 0.0140(18) 0.017(2) 0.0152(19) 0.0007(14) 0.0053(15) 0.0039(14)
C2 0.026(3) 0.032(3) 0.026(3) -0.007(2) 0.016(2) 0.006(2)
Cl2 0.0908(14) 0.0421(9) 0.0225(8) 0.0116(6) 0.0207(8) 0.0174(9)
B2 0.016(3) 0.014(2) 0.010(2) 0.0000(19) 0.002(2) 0.002(2)
C3 0.017(3) 0.034(3) 0.023(3) -0.004(2) 0.013(2) 0.004(2)
N3 0.0145(19) 0.0130(18) 0.014(2) 0.0002(15) 0.0058(15) 0.0014(15)
C4 0.024(3) 0.014(2) 0.016(2) 0.0006(18) 0.006(2) 0.0017(19)
N4 0.0132(18) 0.014(2) 0.0157(19) -0.0002(14) 0.0000(14) 0.0030(14)
C5 0.030(3) 0.023(3) 0.019(3) 0.005(2) 0.001(2) 0.002(2)
N5 0.0166(19) 0.0175(19) 0.0084(18) 0.0031(14) 0.0051(15) 0.0017(15)
C6 0.021(3) 0.020(2) 0.017(2) -0.0007(19) -0.004(2) 0.002(2)
N6 0.017(2) 0.0159(19) 0.0119(19) 0.0018(14) 0.0071(15) -0.0014(15)
C7 0.023(3) 0.011(2) 0.015(2) 0.0028(17) 0.0087(19) 0.0069(18)
N7 0.018(2) 0.020(2) 0.0090(18) -0.0002(15) 0.0050(15) -0.0025(16)
N8 0.017(2) 0.0158(19) 0.0097(18) 0.0024(14) 0.0054(15) -0.0007(15)
C8 0.027(2) 0.012(2) 0.020(2) 0.001(2) 0.0070(18) 0.001(2)
C9 0.016(2) 0.020(2) 0.017(2) 0.0007(18) 0.0029(19) -0.0055(19)
N9 0.018(2) 0.0126(18) 0.0110(18) 0.0021(14) 0.0054(15) 0.0016(15)
C10 0.019(3) 0.028(3) 0.017(2) 0.004(2) 0.008(2) -0.005(2)
N10 0.018(2) 0.0123(19) 0.0100(19) -0.0029(14) 0.0056(15) -0.0027(15)
C11 0.024(3) 0.035(3) 0.015(2) 0.007(2) 0.009(2) -0.007(2)
N11 0.019(2) 0.0108(18) 0.0122(19) -0.0012(14) 0.0041(15) 0.0015(15)
C12 0.026(3) 0.019(2) 0.010(2) 0.0036(17) 0.0107(19) -0.002(2)
N12 0.0164(19) 0.0127(18) 0.0103(18) 0.0013(14) 0.0041(15) -0.0028(15)
C13 0.023(3) 0.019(2) 0.016(2) 0.0015(18) 0.009(2) -0.0006(19)
C14 0.027(3) 0.014(2) 0.019(3) -0.0034(18) 0.004(2) -0.0025(19)
C15 0.032(3) 0.016(2) 0.011(2) -0.0042(18) 0.008(2) -0.005(2)
C16 0.018(2) 0.015(2) 0.017(2) -0.0047(18) 0.0094(19) -0.0017(18)
C17 0.012(3) 0.021(3) 0.023(3) 0.000(2) 0.006(2) 0.0052(19)
C18 0.018(2) 0.016(2) 0.018(2) 0.0045(18) 0.0025(19) -0.0014(19)
C19 0.023(3) 0.013(2) 0.021(2) -0.0020(18) 0.013(2) -0.0048(18)
C20 0.015(2) 0.015(2) 0.007(2) 0.0017(16) 0.0019(16) -0.0045(17)
C21 0.014(2) 0.013(2) 0.009(2) 0.0003(16) 0.0043(17) 0.0003(17)
C22 0.0141(19) 0.017(2) 0.0088(18) 0.0033(18) 0.0052(15) -0.0003(19)
C23 0.027(3) 0.018(2) 0.021(3) -0.0071(19) 0.017(2) -0.004(2)
C24 0.015(2) 0.013(2) 0.013(2) -0.0023(17) 0.0058(18) -0.0028(17)
C25 0.017(2) 0.012(2) 0.011(2) 0.0029(16) 0.0066(17) -0.0032(17)
C26 0.015(2) 0.020(2) 0.011(2) -0.0006(18) 0.0058(17) -0.0020(18)
C27 0.034(3) 0.027(3) 0.020(3) 0.002(2) 0.009(2) -0.003(2)

loop_
_atom_type_symbol
_atom_type_description
_atom_type_scat_dispersion_real
_atom_type_scat_dispersion_imag
_atom_type_scat_source
C C 0.0033 0.0016 'International Tables Vol C Tables 4.2.6.8 and 6.1.1.4'
H H 0.0000 0.0000 'International Tables Vol C Tables 4.2.6.8 and 6.1.1.4'
B B 0.0013 0.0007 'International Tables Vol C Tables 4.2.6.8 and 6.1.1.4'
N N 0.0061 0.0033 'International Tables Vol C Tables 4.2.6.8 and 6.1.1.4'
O O 0.0106 0.0060 'International Tables Vol C Tables 4.2.6.8 and 6.1.1.4'
Eu Eu -0.1578 3.6682 'International Tables Vol C Tables 4.2.6.8 and 6.1.1.4'
Cl Cl 0.1484 0.1585 'International Tables Vol C Tables 4.2.6.8 and 6.1.1.4'

loop_
_geom_angle_atom_site_label_1
_geom_angle_atom_site_label_2
_geom_angle_atom_site_label_3
_geom_angle
_geom_angle_site_symmetry_1
_geom_angle_site_symmetry_3
_geom_angle_publ_flag
C20 O1 Eu1 138.2(3) . . ?
C1 N1 N2 105.8(4) . . ?
C1 N1 Eu1 130.3(3) . . ?
N2 N1 Eu1 122.3(3) . . ?
N2 B1 N4 108.6(4) . . ?
N2 B1 N6 111.9(4) . . ?
N4 B1 N6 107.0(4) . . ?
N2 B1 H1A 109.8 . . ?
N4 B1 H1A 109.8 . . ?
N6 B1 H1A 109.8 . . ?
N1 C1 C2 111.3(4) . . ?
N1 C1 H1 124.3 . . ?
C2 C1 H1 124.3 . . ?
O1 Eu1 O2 71.13(10) . . ?
O1 Eu1 N1 104.40(11) . . ?
O2 Eu1 N1 146.23(12) . . ?
O1 Eu1 N11 94.98(11) . . ?
O2 Eu1 N11 75.12(11) . . ?
N1 Eu1 N11 138.14(12) . . ?
O1 Eu1 N9 72.86(11) . . ?
O2 Eu1 N9 128.26(11) . . ?
N1 Eu1 N9 78.42(12) . . ?
N11 Eu1 N9 72.36(11) . . ?
O1 Eu1 N5 139.79(11) . . ?
O2 Eu1 N5 83.08(11) . . ?
N1 Eu1 N5 80.32(12) . . ?
N11 Eu1 N5 107.84(11) . . ?
N9 Eu1 N5 145.12(11) . . ?
O1 Eu1 N3 74.82(11) . . ?
O2 Eu1 N3 76.00(11) . . ?
N1 Eu1 N3 70.66(12) . . ?
N11 Eu1 N3 151.11(11) . . ?
N9 Eu1 N3 127.22(11) . . ?
N5 Eu1 N3 69.22(11) . . ?
O1 Eu1 N7 147.61(11) . . ?
O2 Eu1 N7 129.12(11) . . ?
N1 Eu1 N7 72.59(12) . . ?
N11 Eu1 N7 71.35(12) . . ?
N9 Eu1 N7 75.00(11) . . ?
N5 Eu1 N7 72.40(11) . . ?
N3 Eu1 N7 130.14(12) . . ?
C22 O2 Eu1 137.1(3) . . ?
C3 N2 N1 109.6(4) . . ?
C3 N2 B1 126.9(4) . . ?
N1 N2 B1 123.5(4) . . ?
C3 C2 C1 104.5(4) . . ?
C3 C2 H2 127.7 . . ?
C1 C2 H2 127.7 . . ?
N8 B2 N10 109.6(4) . . ?
N8 B2 N12 108.8(4) . . ?
N10 B2 N12 110.0(4) . . ?
N8 B2 H2A 109.5 . . ?
N10 B2 H2A 109.5 . . ?
N12 B2 H2A 109.5 . . ?
N2 C3 C2 108.7(4) . . ?
N2 C3 H3 125.6 . . ?
C2 C3 H3 125.6 . . ?
C4 N3 N4 105.2(4) . . ?
C4 N3 Eu1 130.6(3) . . ?
N4 N3 Eu1 123.9(3) . . ?
N3 C4 C5 111.2(4) . . ?
N3 C4 H4 124.4 . . ?
C5 C4 H4 124.4 . . ?
C6 N4 N3 110.3(4) . . ?
C6 N4 B1 128.6(4) . . ?
N3 N4 B1 120.9(4) . . ?
C6 C5 C4 105.1(4) . . ?
C6 C5 H5 127.4 . . ?
C4 C5 H5 127.4 . . ?
C7 N5 N6 105.8(4) . . ?
C7 N5 Eu1 131.3(3) . . ?
N6 N5 Eu1 121.7(3) . . ?
N4 C6 C5 108.2(4) . . ?
N4 C6 H6 125.9 . . ?
C5 C6 H6 125.9 . . ?
C9 N6 N5 109.7(4) . . ?
C9 N6 B1 127.4(4) . . ?
N5 N6 B1 122.6(3) . . ?
N5 C7 C8 111.1(4) . . ?
N5 C7 H7 124.4 . . ?
C8 C7 H7 124.4 . . ?
C10 N7 N8 105.4(4) . . ?
C10 N7 Eu1 130.2(3) . . ?
N8 N7 Eu1 122.2(3) . . ?
C12 N8 N7 109.9(4) . . ?
C12 N8 B2 128.5(4) . . ?
N7 N8 B2 121.5(3) . . ?
C9 C8 C7 104.9(4) . . ?
C9 C8 H8 127.5 . . ?
C7 C8 H8 127.5 . . ?
N6 C9 C8 108.5(4) . . ?
N6 C9 H9 125.8 . . ?
C8 C9 H9 125.8 . . ?
C13 N9 N10 105.9(4) . . ?
C13 N9 Eu1 129.3(3) . . ?
N10 N9 Eu1 124.6(3) . . ?
N7 C10 C11 111.1(4) . . ?
N7 C10 H10 124.4 . . ?
C11 C10 H10 124.4 . . ?
C15 N10 N9 110.1(4) . . ?
C15 N10 B2 128.0(4) . . ?
N9 N10 B2 121.8(3) . . ?
C12 C11 C10 104.5(4) . . ?
C12 C11 H11 127.7 . . ?
C10 C11 H11 127.7 . . ?
C16 N11 N12 104.9(4) . . ?
C16 N11 Eu1 131.3(3) . . ?
N12 N11 Eu1 123.2(3) . . ?
N8 C12 C11 109.0(4) . . ?
N8 C12 H12 125.5 . . ?
C11 C12 H12 125.5 . . ?
C18 N12 N11 110.6(3) . . ?
C18 N12 B2 126.6(4) . . ?
N11 N12 B2 122.8(4) . . ?
N9 C13 C14 110.7(4) . . ?
N9 C13 H13 124.7 . . ?
C14 C13 H13 124.7 . . ?
C15 C14 C13 105.1(4) . . ?
C15 C14 H14 127.4 . . ?
C13 C14 H14 127.4 . . ?
N10 C15 C14 108.1(4) . . ?
N10 C15 H15 125.9 . . ?
C14 C15 H15 125.9 . . ?
N11 C16 C17 111.6(4) . . ?
N11 C16 H16 124.2 . . ?
C17 C16 H16 124.2 . . ?
C18 C17 C16 104.3(4) . . ?
C18 C17 H17 127.9 . . ?
C16 C17 H17 127.9 . . ?
N12 C18 C17 108.5(4) . . ?
N12 C18 H18 125.7 . . ?
C17 C18 H18 125.7 . . ?
C20 C19 H19A 109.5 . . ?
C20 C19 H19B 109.5 . . ?
H19A C19 H19B 109.5 . . ?
C20 C19 H19C 109.5 . . ?
H19A C19 H19C 109.5 . . ?
H19B C19 H19C 109.5 . . ?
O1 C20 C21 123.1(4) . . ?
O1 C20 C19 114.5(4) . . ?
C21 C20 C19 122.3(4) . . ?
C20 C21 C22 122.4(4) . . ?
C20 C21 C24 119.7(4) . . ?
C22 C21 C24 117.8(4) . . ?
O2 C22 C21 124.0(4) . . ?
O2 C22 C23 115.4(4) . . ?
C21 C22 C23 120.6(4) . . ?
C22 C23 H23A 109.5 . . ?
C22 C23 H23B 109.5 . . ?
H23A C23 H23B 109.5 . . ?
C22 C23 H23C 109.5 . . ?
H23A C23 H23C 109.5 . . ?
H23B C23 H23C 109.5 . . ?
C25 C24 C26 117.4(4) . 3_665 ?
C25 C24 C21 121.0(4) . . ?
C26 C24 C21 121.6(4) 3_665 . ?
C24 C25 C26 122.2(4) . . ?
C24 C25 H25 118.9 . . ?
C26 C25 H25 118.9 . . ?
C25 C26 C24 120.5(4) . 3_665 ?
C25 C26 H26 119.8 . . ?
C24 C26 H26 119.8 3_665 . ?
Cl2 C27 Cl1 110.5(3) . . ?
Cl2 C27 H27A 109.5 . . ?
Cl1 C27 H27A 109.5 . . ?
Cl2 C27 H27B 109.5 . . ?
Cl1 C27 H27B 109.5 . . ?
H27A C27 H27B 108.1 . . ?

loop_
_geom_bond_atom_site_label_1
_geom_bond_atom_site_label_2
_geom_bond_distance
_geom_bond_site_symmetry_2
_geom_bond_publ_flag
O1 C20 1.269(5) . ?
O1 Eu1 2.308(3) . ?
N1 C1 1.338(6) . ?
N1 N2 1.366(5) . ?
N1 Eu1 2.520(4) . ?
B1 N2 1.534(6) . ?
B1 N4 1.548(6) . ?
B1 N6 1.551(6) . ?
B1 H1A 1.0000 . ?
C1 C2 1.386(6) . ?
C1 H1 0.9500 . ?
Cl1 C27 1.752(5) . ?
Eu1 O2 2.342(3) . ?
Eu1 N11 2.540(4) . ?
Eu1 N9 2.545(4) . ?
Eu1 N5 2.547(4) . ?
Eu1 N3 2.559(4) . ?
Eu1 N7 2.606(4) . ?
O2 C22 1.279(5) . ?
N2 C3 1.350(5) . ?
C2 C3 1.374(7) . ?
C2 H2 0.9500 . ?
Cl2 C27 1.747(5) . ?
B2 N8 1.539(6) . ?
B2 N10 1.545(6) . ?
B2 N12 1.547(6) . ?
B2 H2A 1.0000 . ?
C3 H3 0.9500 . ?
N3 C4 1.338(6) . ?
N3 N4 1.368(5) . ?
C4 C5 1.391(7) . ?
C4 H4 0.9500 . ?
N4 C6 1.351(6) . ?
C5 C6 1.363(7) . ?
C5 H5 0.9500 . ?
N5 C7 1.341(5) . ?
N5 N6 1.365(5) . ?
C6 H6 0.9500 . ?
N6 C9 1.354(5) . ?
C7 C8 1.385(6) . ?
C7 H7 0.9500 . ?
N7 C10 1.340(5) . ?
N7 N8 1.361(5) . ?
N8 C12 1.335(5) . ?
C8 C9 1.372(6) . ?
C8 H8 0.9500 . ?
C9 H9 0.9500 . ?
N9 C13 1.346(5) . ?
N9 N10 1.354(5) . ?
C10 C11 1.380(6) . ?
C10 H10 0.9500 . ?
N10 C15 1.353(5) . ?
C11 C12 1.366(7) . ?
C11 H11 0.9500 . ?
N11 C16 1.344(5) . ?
N11 N12 1.367(5) . ?
C12 H12 0.9500 . ?
N12 C18 1.341(5) . ?
C13 C14 1.384(6) . ?
C13 H13 0.9500 . ?
C14 C15 1.372(6) . ?
C14 H14 0.9500 . ?
C15 H15 0.9500 . ?
C16 C17 1.390(6) . ?
C16 H16 0.9500 . ?
C17 C18 1.378(6) . ?
C17 H17 0.9500 . ?
C18 H18 0.9500 . ?
C19 C20 1.497(6) . ?
C19 H19A 0.9800 . ?
C19 H19B 0.9800 . ?
C19 H19C 0.9800 . ?
C20 C21 1.414(6) . ?
C21 C22 1.421(6) . ?
C21 C24 1.514(6) . ?
C22 C23 1.507(6) . ?
C23 H23A 0.9800 . ?
C23 H23B 0.9800 . ?
C23 H23C 0.9800 . ?
C24 C25 1.381(6) . ?
C24 C26 1.399(6) 3_665 ?
C25 C26 1.389(6) . ?
C25 H25 0.9500 . ?
C26 C24 1.399(6) 3_665 ?
C26 H26 0.9500 . ?
C27 H27A 0.9900 . ?
C27 H27B 0.9900 . ?

loop_
_geom_torsion_atom_site_label_1
_geom_torsion_atom_site_label_2
_geom_torsion_atom_site_label_3
_geom_torsion_atom_site_label_4
_geom_torsion
_geom_torsion_site_symmetry_1
_geom_torsion_site_symmetry_2
_geom_torsion_site_symmetry_3
_geom_torsion_site_symmetry_4
_geom_torsion_publ_flag
N2 N1 C1 C2 0.3(5) . . . . ?
Eu1 N1 C1 C2 -165.3(3) . . . . ?
C1 N1 N2 C3 -0.9(5) . . . . ?
Eu1 N1 N2 C3 166.2(3) . . . . ?
C1 N1 N2 B1 -179.6(4) . . . . ?
Eu1 N1 N2 B1 -12.5(5) . . . . ?
N4 B1 N2 C3 128.1(5) . . . . ?
N6 B1 N2 C3 -114.0(5) . . . . ?
N4 B1 N2 N1 -53.4(5) . . . . ?
N6 B1 N2 N1 64.5(5) . . . . ?
N1 C1 C2 C3 0.3(6) . . . . ?
N1 N2 C3 C2 1.1(6) . . . . ?
B1 N2 C3 C2 179.7(4) . . . . ?
C1 C2 C3 N2 -0.8(6) . . . . ?
N4 N3 C4 C5 -0.6(5) . . . . ?
Eu1 N3 C4 C5 172.8(3) . . . . ?
C4 N3 N4 C6 0.8(5) . . . . ?
Eu1 N3 N4 C6 -173.1(3) . . . . ?
C4 N3 N4 B1 175.5(4) . . . . ?
Eu1 N3 N4 B1 1.5(5) . . . . ?
N2 B1 N4 C6 -127.7(5) . . . . ?
N6 B1 N4 C6 111.4(5) . . . . ?
N2 B1 N4 N3 58.8(5) . . . . ?
N6 B1 N4 N3 -62.2(5) . . . . ?
N3 C4 C5 C6 0.1(5) . . . . ?
N3 N4 C6 C5 -0.8(5) . . . . ?
B1 N4 C6 C5 -174.9(4) . . . . ?
C4 C5 C6 N4 0.4(5) . . . . ?
C7 N5 N6 C9 0.5(5) . . . . ?
Eu1 N5 N6 C9 -168.3(3) . . . . ?
C7 N5 N6 B1 -173.4(4) . . . . ?
Eu1 N5 N6 B1 17.7(5) . . . . ?
N2 B1 N6 C9 119.7(5) . . . . ?
N4 B1 N6 C9 -121.4(5) . . . . ?
N2 B1 N6 N5 -67.5(5) . . . . ?
N4 B1 N6 N5 51.3(5) . . . . ?
N6 N5 C7 C8 -0.6(5) . . . . ?
Eu1 N5 C7 C8 166.8(3) . . . . ?
C10 N7 N8 C12 0.5(5) . . . . ?
Eu1 N7 N8 C12 165.4(3) . . . . ?
C10 N7 N8 B2 178.6(4) . . . . ?
Eu1 N7 N8 B2 -16.6(5) . . . . ?
N10 B2 N8 C12 -111.8(5) . . . . ?
N12 B2 N8 C12 127.9(5) . . . . ?
N10 B2 N8 N7 70.5(5) . . . . ?
N12 B2 N8 N7 -49.8(5) . . . . ?
N5 C7 C8 C9 0.4(5) . . . . ?
N5 N6 C9 C8 -0.3(5) . . . . ?
B1 N6 C9 C8 173.3(4) . . . . ?
C7 C8 C9 N6 -0.1(5) . . . . ?
N8 N7 C10 C11 -0.5(5) . . . . ?
Eu1 N7 C10 C11 -163.7(3) . . . . ?
C13 N9 N10 C15 0.4(5) . . . . ?
Eu1 N9 N10 C15 176.7(3) . . . . ?
C13 N9 N10 B2 -178.2(4) . . . . ?
Eu1 N9 N10 B2 -1.9(5) . . . . ?
N8 B2 N10 C15 121.9(5) . . . . ?
N12 B2 N10 C15 -118.6(5) . . . . ?
N8 B2 N10 N9 -59.8(5) . . . . ?
N12 B2 N10 N9 59.8(5) . . . . ?
N7 C10 C11 C12 0.3(6) . . . . ?
N7 N8 C12 C11 -0.3(5) . . . . ?
B2 N8 C12 C11 -178.2(4) . . . . ?
C10 C11 C12 N8 0.0(5) . . . . ?
C16 N11 N12 C18 -1.3(4) . . . . ?
Eu1 N11 N12 C18 170.8(3) . . . . ?
C16 N11 N12 B2 178.8(4) . . . . ?
Eu1 N11 N12 B2 -9.1(5) . . . . ?
N8 B2 N12 C18 -113.2(5) . . . . ?
N10 B2 N12 C18 126.7(4) . . . . ?
N8 B2 N12 N11 66.7(5) . . . . ?
N10 B2 N12 N11 -53.4(5) . . . . ?
N10 N9 C13 C14 -0.5(5) . . . . ?
Eu1 N9 C13 C14 -176.6(3) . . . . ?
N9 C13 C14 C15 0.4(5) . . . . ?
N9 N10 C15 C14 -0.2(5) . . . . ?
B2 N10 C15 C14 178.3(4) . . . . ?
C13 C14 C15 N10 -0.1(5) . . . . ?
N12 N11 C16 C17 1.3(5) . . . . ?
Eu1 N11 C16 C17 -169.9(3) . . . . ?
N11 C16 C17 C18 -0.7(5) . . . . ?
N11 N12 C18 C17 0.9(5) . . . . ?
B2 N12 C18 C17 -179.2(4) . . . . ?
C16 C17 C18 N12 -0.1(5) . . . . ?
Eu1 O1 C20 C21 22.6(7) . . . . ?
Eu1 O1 C20 C19 -158.5(3) . . . . ?
O1 C20 C21 C22 -1.2(7) . . . . ?
C19 C20 C21 C22 -180.0(4) . . . . ?
O1 C20 C21 C24 179.3(4) . . . . ?
C19 C20 C21 C24 0.5(7) . . . . ?
Eu1 O2 C22 C21 -5.1(7) . . . . ?
Eu1 O2 C22 C23 176.8(3) . . . . ?
C20 C21 C22 O2 -6.6(7) . . . . ?
C24 C21 C22 O2 173.0(4) . . . . ?
C20 C21 C22 C23 171.5(4) . . . . ?
C24 C21 C22 C23 -9.0(6) . . . . ?
C20 C21 C24 C25 116.4(5) . . . . ?
C22 C21 C24 C25 -63.2(6) . . . . ?
C20 C21 C24 C26 -63.6(6) . . . 3_665 ?
C22 C21 C24 C26 116.9(5) . . . 3_665 ?
C26 C24 C25 C26 0.2(7) 3_665 . . . ?
C21 C24 C25 C26 -179.7(4) . . . . ?
C24 C25 C26 C24 -0.2(7) . . . 3_665 ?
